data_4504126
loop_
_publ_author_name
'Fu, Ruibiao'
'Hu, Shengmin'
'Wu, Xintao'

_publ_section_title
;
 Mix-Solvothermal Syntheses, Characterization, and Properties of New Zinc
 Diphosphonates with Zn&#x2212;O&#x2212;P Chains, Layers, and 3D
 Frameworks
;
_journal_issue 6
_journal_name_full 'Crystal Growth &amp; Design'
_journal_page_first 1134
_journal_paper_doi 10.1021/cg060833m
_journal_volume 7
_journal_year 2007
_chemical_formula_sum 'C4 H9 K O6 P2 Zn'
_chemical_formula_weight 319.52
_chemical_name_systematic
; 
 ? 
;
_space_group_IT_number 14
_symmetry_cell_setting monoclinic
_symmetry_space_group_name_Hall '-P 2yn'
_symmetry_space_group_name_H-M 'P 1 21/n 1'
_atom_sites_solution_hydrogens geom
_atom_sites_solution_primary direct
_atom_sites_solution_secondary difmap
_audit_creation_method SHELXL-97
_cell_angle_alpha 90.00
_cell_angle_beta 91.175(5)
_cell_angle_gamma 90.00
_cell_formula_units_Z 4
_cell_length_a 14.1400(14)
_cell_length_b 4.8817(4)
_cell_length_c 14.4106(14)
_cell_measurement_reflns_used 2320
_cell_measurement_temperature 293(2)
_cell_measurement_theta_max 27.4835
_cell_measurement_theta_min 3.1484
_cell_volume 994.51(16)
_computing_cell_refinement 'Bruker XSCANS'
_computing_data_collection 'Bruker XSCANS'
_computing_data_reduction 'Bruker SHELXTL'
_computing_molecular_graphics 'Bruker SHELXTL'
_computing_publication_material 'Bruker SHELXTL'
_computing_structure_refinement 'SHELXL-97 (Sheldrick, 1997)'
_computing_structure_solution 'SHELXS-97 (Sheldrick, 1990)'
_diffrn_ambient_temperature 293(2)
_diffrn_measured_fraction_theta_full 0.995
_diffrn_measured_fraction_theta_max 0.995
_diffrn_measurement_device_type 'Bruker P4'
_diffrn_measurement_method '\w scans'
_diffrn_radiation_monochromator graphite
_diffrn_radiation_source 'Rotating Anode'
_diffrn_radiation_type MoK\a
_diffrn_radiation_wavelength 0.71073
_diffrn_reflns_av_R_equivalents 0.0281
_diffrn_reflns_av_sigmaI/netI 0.0276
_diffrn_reflns_limit_h_max 15
_diffrn_reflns_limit_h_min -18
_diffrn_reflns_limit_k_max 6
_diffrn_reflns_limit_k_min -6
_diffrn_reflns_limit_l_max 18
_diffrn_reflns_limit_l_min -18
_diffrn_reflns_number 7178
_diffrn_reflns_theta_full 27.48
_diffrn_reflns_theta_max 27.48
_diffrn_reflns_theta_min 4.00
_exptl_absorpt_coefficient_mu 3.208
_exptl_absorpt_correction_T_max 1.0000
_exptl_absorpt_correction_T_min 0.5576
_exptl_absorpt_correction_type multi-scan
_exptl_crystal_colour colorless
_exptl_crystal_density_diffrn 2.134
_exptl_crystal_density_method 'not measured'
_exptl_crystal_description needle
_exptl_crystal_F_000 640
_exptl_crystal_size_max 0.8000
_exptl_crystal_size_mid 0.1000
_exptl_crystal_size_min 0.0800
_refine_diff_density_max 0.653
_refine_diff_density_min -0.710
_refine_diff_density_rms 0.105
_refine_ls_extinction_method none
_refine_ls_goodness_of_fit_ref 1.162
_refine_ls_hydrogen_treatment mixed
_refine_ls_matrix_type full
_refine_ls_number_parameters 159
_refine_ls_number_reflns 2283
_refine_ls_number_restraints 0
_refine_ls_restrained_S_all 1.162
_refine_ls_R_factor_all 0.0428
_refine_ls_R_factor_gt 0.0391
_refine_ls_shift/su_max 0.000
_refine_ls_shift/su_mean 0.000
_refine_ls_structure_factor_coef Fsqd
_refine_ls_weighting_details 'calc w=1/[\s^2^(Fo^2^)+(0.0336P)^2^+1.5568P] where P=(Fo^2^+2Fc^2^)/3'
_refine_ls_weighting_scheme calc
_refine_ls_wR_factor_gt 0.0831
_refine_ls_wR_factor_ref 0.0854
_reflns_number_gt 2124
_reflns_number_total 2283
_reflns_threshold_expression >2sigma(I)
_cod_data_source_file cg060833mrom20061123_040212.cif
_cod_data_source_block 6
_cod_depositor_comments
;
The following automatic conversions were performed:

'_exptl_absorpt_correction_type' value 'Multi-scan' changed to
'multi-scan' according to
/home/saulius/struct/CIF-dictionaries/cif_core.dic dictionary named
'cif_core.dic' version 2.4.1 from 2010-06-29.

Automatic conversion script
Id: cif_fix_values 1715 2011-07-08 13:25:40Z adriana 
;
_cod_original_sg_symbol_H-M P2(1)/n
_cod_database_code 4504126

loop_
_symmetry_equiv_pos_as_xyz
'x, y, z'
'-x+1/2, y+1/2, -z+1/2'
'-x, -y, -z'
'x-1/2, -y-1/2, z-1/2'

loop_
_atom_site_label
_atom_site_type_symbol
_atom_site_fract_x
_atom_site_fract_y
_atom_site_fract_z
_atom_site_U_iso_or_equiv
_atom_site_adp_type
_atom_site_occupancy
_atom_site_symmetry_multiplicity
_atom_site_calc_flag
_atom_site_refinement_flags
Zn1 Zn 0.49270(2) 0.20234(8) 0.61223(2) 0.01849(12) Uani 1 1 d .
K1 K 0.67501(5) -0.71659(16) 0.37813(6) 0.02911(19) Uani 1 1 d .
P1 P 0.40717(6) 0.18966(18) 0.81512(6) 0.01986(19) Uani 1 1 d .
P2 P 0.61156(5) -0.30304(16) 0.57486(5) 0.01650(18) Uani 1 1 d .
O1 O 0.34229(17) -0.0530(5) 0.81761(19) 0.0311(6) Uani 1 1 d .
O2 O 0.36373(18) 0.4259(5) 0.87603(16) 0.0313(6) Uani 1 1 d .
H1 H 0.3128 0.4738 0.8532 0.047 Uiso 1 1 calc R
O3 O 0.42364(17) 0.3107(5) 0.72056(15) 0.0267(5) Uani 1 1 d .
O4 O 0.60773(16) -0.6149(5) 0.58107(17) 0.0252(5) Uani 1 1 d .
O5 O 0.61694(16) -0.2133(5) 0.47368(16) 0.0237(5) Uani 1 1 d .
O6 O 0.52645(16) -0.1810(5) 0.62372(16) 0.0230(5) Uani 1 1 d .
C1 C 0.5181(3) 0.0920(11) 0.8675(3) 0.0408(11) Uani 1 1 d .
H3 H 0.507(4) 0.093(11) 0.928(4) 0.059(15) Uiso 1 1 d .
H2 H 0.529(5) -0.103(15) 0.834(5) 0.10(2) Uiso 1 1 d .
C2 C 0.6030(3) 0.2728(9) 0.8509(3) 0.0336(9) Uani 1 1 d .
H5 H 0.611(3) 0.294(9) 0.785(3) 0.045(13) Uiso 1 1 d .
H4 H 0.587(4) 0.449(13) 0.875(4) 0.08(2) Uiso 1 1 d .
C3 C 0.8078(3) -0.3325(9) 0.6002(3) 0.0297(8) Uani 1 1 d .
H7 H 0.815(3) -0.317(9) 0.535(3) 0.039(12) Uiso 1 1 d .
H6 H 0.803(3) -0.523(11) 0.612(3) 0.057(15) Uiso 1 1 d .
C4 C 0.7183(2) -0.1931(8) 0.6331(2) 0.0237(7) Uani 1 1 d .
H9 H 0.711(3) -0.228(9) 0.701(3) 0.045(13) Uiso 1 1 d .
H8 H 0.724(3) -0.006(11) 0.623(3) 0.051(13) Uiso 1 1 d .

loop_
_atom_site_aniso_label
_atom_site_aniso_U_11
_atom_site_aniso_U_22
_atom_site_aniso_U_33
_atom_site_aniso_U_23
_atom_site_aniso_U_13
_atom_site_aniso_U_12
Zn1 0.01576(19) 0.0181(2) 0.02171(19) 0.00077(14) 0.00209(14) 0.00134(14)
K1 0.0201(3) 0.0276(4) 0.0398(4) 0.0037(3) 0.0054(3) 0.0019(3)
P1 0.0143(4) 0.0242(4) 0.0212(4) 0.0023(3) 0.0017(3) -0.0002(3)
P2 0.0128(4) 0.0148(4) 0.0218(4) 0.0006(3) -0.0005(3) -0.0005(3)
O1 0.0223(12) 0.0233(13) 0.0479(15) -0.0008(11) 0.0030(11) -0.0004(10)
O2 0.0344(13) 0.0315(14) 0.0286(12) -0.0053(11) 0.0112(11) -0.0003(11)
O3 0.0272(12) 0.0327(14) 0.0203(11) 0.0032(10) 0.0054(9) 0.0105(11)
O4 0.0211(11) 0.0147(11) 0.0399(13) 0.0007(10) 0.0058(10) 0.0016(9)
O5 0.0177(11) 0.0310(13) 0.0222(11) 0.0029(10) -0.0016(9) -0.0005(9)
O6 0.0189(11) 0.0174(11) 0.0329(12) 0.0017(10) 0.0060(9) 0.0018(9)
C1 0.0235(18) 0.053(3) 0.046(2) 0.028(2) -0.0044(17) -0.0009(18)
C2 0.0167(16) 0.035(2) 0.049(2) 0.0080(18) -0.0061(16) 0.0014(15)
C3 0.0205(16) 0.035(2) 0.0331(19) -0.0083(16) -0.0037(14) 0.0004(15)
C4 0.0189(15) 0.0219(17) 0.0300(17) -0.0028(14) -0.0054(13) -0.0027(13)

loop_
_atom_type_symbol
_atom_type_description
_atom_type_scat_dispersion_real
_atom_type_scat_dispersion_imag
_atom_type_scat_source
C C 0.0033 0.0016 'International Tables Vol C Tables 4.2.6.8 and 6.1.1.4'
H H 0.0000 0.0000 'International Tables Vol C Tables 4.2.6.8 and 6.1.1.4'
O O 0.0106 0.0060 'International Tables Vol C Tables 4.2.6.8 and 6.1.1.4'
P P 0.1023 0.0942 'International Tables Vol C Tables 4.2.6.8 and 6.1.1.4'
K K 0.2009 0.2494 'International Tables Vol C Tables 4.2.6.8 and 6.1.1.4'
Zn Zn 0.2839 1.4301 'International Tables Vol C Tables 4.2.6.8 and 6.1.1.4'

loop_
_geom_angle_atom_site_label_1
_geom_angle_atom_site_label_2
_geom_angle_atom_site_label_3
_geom_angle
_geom_angle_site_symmetry_1
_geom_angle_site_symmetry_3
O4 Zn1 O3 120.48(11) 1_565 .
O4 Zn1 O6 105.13(9) 1_565 .
O3 Zn1 O6 108.85(10) . .
O4 Zn1 O5 120.14(10) 1_565 3_656
O3 Zn1 O5 95.53(10) . 3_656
O6 Zn1 O5 105.66(10) . 3_656
O4 Zn1 K1 160.35(7) 1_565 3_646
O3 Zn1 K1 77.93(8) . 3_646
O6 Zn1 K1 59.16(7) . 3_646
O5 Zn1 K1 59.77(7) 3_656 3_646
O4 Zn1 K1 104.91(7) 1_565 3_656
O3 Zn1 K1 53.87(7) . 3_656
O6 Zn1 K1 149.95(7) . 3_656
O5 Zn1 K1 58.17(7) 3_656 3_656
K1 Zn1 K1 91.46(2) 3_646 3_656
O3 K1 O2 134.78(7) 3_656 4_655
O3 K1 O1 85.75(7) 3_656 4_655
O2 K1 O1 51.89(7) 4_655 4_655
O3 K1 O6 68.69(7) 3_656 3_646
O2 K1 O6 149.08(8) 4_655 3_646
O1 K1 O6 153.88(8) 4_655 3_646
O3 K1 O5 133.44(7) 3_656 1_545
O2 K1 O5 88.84(7) 4_655 1_545
O1 K1 O5 140.35(7) 4_655 1_545
O6 K1 O5 64.76(6) 3_646 1_545
O3 K1 O5 60.32(7) 3_656 .
O2 K1 O5 124.97(8) 4_655 .
O1 K1 O5 89.94(7) 4_655 .
O6 K1 O5 82.20(7) 3_646 .
O5 K1 O5 112.94(8) 1_545 .
O3 K1 O1 76.15(7) 3_656 3_646
O2 K1 O1 85.14(7) 4_655 3_646
O1 K1 O1 86.48(6) 4_655 3_646
O6 K1 O1 82.36(7) 3_646 3_646
O5 K1 O1 96.45(7) 1_545 3_646
O5 K1 O1 136.47(7) . 3_646
O3 K1 O4 101.81(7) 3_656 .
O2 K1 O4 111.59(7) 4_655 .
O1 K1 O4 118.73(7) 4_655 .
O6 K1 O4 73.63(6) 3_646 .
O5 K1 O4 66.24(6) 1_545 .
O5 K1 O4 48.53(6) . .
O1 K1 O4 154.67(7) 3_646 .
O3 K1 Zn1 100.14(6) 3_656 3_646
O2 K1 Zn1 114.09(6) 4_655 3_646
O1 K1 Zn1 157.97(6) 4_655 3_646
O6 K1 Zn1 35.12(5) 3_646 3_646
O5 K1 Zn1 35.62(5) 1_545 3_646
O5 K1 Zn1 111.49(5) . 3_646
O1 K1 Zn1 74.56(5) 3_646 3_646
O4 K1 Zn1 81.09(5) . 3_646
O3 K1 P1 107.99(6) 3_656 4_655
O2 K1 P1 27.27(5) 4_655 4_655
O1 K1 P1 25.61(5) 4_655 4_655
O6 K1 P1 162.39(6) 3_646 4_655
O5 K1 P1 115.96(5) 1_545 4_655
O5 K1 P1 111.72(5) . 4_655
O1 K1 P1 80.08(5) 3_646 4_655
O4 K1 P1 123.51(5) . 4_655
Zn1 K1 P1 135.99(3) 3_646 4_655
O3 K1 Zn1 33.94(5) 3_656 3_656
O2 K1 Zn1 154.31(6) 4_655 3_656
O1 K1 Zn1 104.51(6) 4_655 3_656
O6 K1 Zn1 56.61(5) 3_646 3_656
O5 K1 Zn1 112.64(5) 1_545 3_656
O5 K1 Zn1 34.58(4) . 3_656
O1 K1 Zn1 105.28(5) 3_646 3_656
O4 K1 Zn1 68.03(5) . 3_656
Zn1 K1 Zn1 91.46(2) 3_646 3_656
P1 K1 Zn1 130.11(3) 4_655 3_656
O3 K1 P2 82.74(5) 3_656 .
O2 K1 P2 117.10(6) 4_655 .
O1 K1 P2 101.70(6) 4_655 .
O6 K1 P2 80.98(5) 3_646 .
O5 K1 P2 90.99(5) 1_545 .
O5 K1 P2 24.32(5) . .
O1 K1 P2 156.75(5) 3_646 .
O4 K1 P2 24.90(4) . .
Zn1 K1 P2 100.10(2) 3_646 .
P1 K1 P2 116.21(3) 4_655 .
Zn1 K1 P2 51.725(18) 3_656 .
O1 P1 O3 115.93(15) . .
O1 P1 O2 108.55(14) . .
O3 P1 O2 106.55(14) . .
O1 P1 C1 108.09(19) . .
O3 P1 C1 109.58(17) . .
O2 P1 C1 107.9(2) . .
O1 P1 K1 55.51(10) . 4_556
O3 P1 K1 113.02(10) . 4_556
O2 P1 K1 55.92(10) . 4_556
C1 P1 K1 137.21(14) . 4_556
O1 P1 K1 49.93(11) . 3_646
O3 P1 K1 67.96(10) . 3_646
O2 P1 K1 137.49(11) . 3_646
C1 P1 K1 113.63(19) . 3_646
K1 P1 K1 86.39(3) 4_556 3_646
O5 P2 O4 110.18(14) . .
O5 P2 O6 112.56(13) . .
O4 P2 O6 109.43(13) . .
O5 P2 C4 107.64(15) . .
O4 P2 C4 107.54(15) . .
O6 P2 C4 109.34(15) . .
O5 P2 K1 52.54(9) . .
O4 P2 K1 59.85(9) . .
O6 P2 K1 142.29(10) . .
C4 P2 K1 108.32(12) . .
P1 O1 K1 98.88(12) . 4_556
P1 O1 K1 107.91(13) . 3_646
K1 O1 K1 113.69(8) 4_556 3_646
P1 O2 K1 96.80(12) . 4_556
P1 O3 Zn1 135.47(15) . .
P1 O3 K1 130.76(13) . 3_656
Zn1 O3 K1 92.19(8) . 3_656
P2 O4 Zn1 120.63(13) . 1_545
P2 O4 K1 95.25(11) . .
Zn1 O4 K1 114.85(10) 1_545 .
P2 O5 Zn1 123.76(14) . 3_656
P2 O5 K1 135.26(13) . 1_565
Zn1 O5 K1 84.61(8) 3_656 1_565
P2 O5 K1 103.14(11) . .
Zn1 O5 K1 87.25(8) 3_656 .
K1 O5 K1 112.94(8) 1_565 .
P2 O6 Zn1 122.15(13) . .
P2 O6 K1 135.53(13) . 3_646
Zn1 O6 K1 85.72(8) . 3_646
C2 C1 P1 118.0(3) . .
C1 C2 C3 112.5(3) . 2_656
C4 C3 C2 113.0(3) . 2_646
C3 C4 P2 114.7(2) . .

loop_
_geom_bond_atom_site_label_1
_geom_bond_atom_site_label_2
_geom_bond_distance
_geom_bond_site_symmetry_2
Zn1 O4 1.917(2) 1_565
Zn1 O3 1.932(2) .
Zn1 O6 1.938(2) .
Zn1 O5 1.965(2) 3_656
Zn1 K1 3.3584(9) 3_646
Zn1 K1 3.4581(9) 3_656
K1 O3 2.795(2) 3_656
K1 O2 2.858(3) 4_655
K1 O1 2.859(3) 4_655
K1 O6 2.892(2) 3_646
K1 O5 2.915(2) 1_545
K1 O5 2.942(3) .
K1 O1 3.042(3) 3_646
K1 O4 3.133(2) .
K1 Zn1 3.3584(9) 3_646
K1 P1 3.4265(11) 4_655
K1 Zn1 3.4581(9) 3_656
K1 P2 3.6085(12) .
P1 O1 1.499(3) .
P1 O3 1.508(2) .
P1 O2 1.581(3) .
P1 C1 1.791(4) .
P1 K1 3.4265(11) 4_556
P1 K1 3.7824(12) 3_646
P2 O5 1.526(2) .
P2 O4 1.526(2) .
P2 O6 1.528(2) .
P2 C4 1.794(3) .
O1 K1 2.859(3) 4_556
O1 K1 3.042(3) 3_646
O2 K1 2.858(3) 4_556
O3 K1 2.795(2) 3_656
O4 Zn1 1.917(2) 1_545
O5 Zn1 1.965(2) 3_656
O5 K1 2.915(2) 1_565
O6 K1 2.892(2) 3_646
C1 C2 1.514(6) .
C2 C3 1.521(5) 2_656
C3 C4 1.521(5) .
C3 C2 1.521(5) 2_646
